data_4312843
loop_
_publ_author_name
'Wei-Zhong Chen'
'Tong Ren'

_publ_contact_author_address
; Department of Chemistry 
  University of Miami 
  PO BOX 249118 
  Coral Gables, FL 33124-0431 
  USA 
;
_publ_contact_author_email tren@miami.edu
_publ_contact_author_fax '(305) 284-1880'
_publ_contact_author_name 'Dr. Ren, Tong'
_publ_contact_author_phone '(305) 284-6617'
_publ_section_title
;
 Synthesis and Characterization of Ru2(DMBA)4X2 (X = CN, N3, N(CN)2, I):
 Controlling Structural, Redox, and Magnetic Properties with Axial Ligands
;
_journal_name_full 'Inorganic Chemistry'
_journal_page_first 8847
_journal_page_last 8852
_journal_paper_doi 10.1021/ic035106k
_journal_volume 42
_journal_year 2003
_chemical_formula_sum 'C36 H44 I2 N8 Ru2'
_chemical_formula_weight 1044.74
_chemical_name_systematic
; 
 ? 
;
_space_group_IT_number 14
_symmetry_cell_setting monoclinic
_symmetry_space_group_name_Hall '-P 2yn'
_symmetry_space_group_name_H-M 'P 1 21/n 1'
_atom_sites_solution_hydrogens geom
_atom_sites_solution_primary direct
_atom_sites_solution_secondary difmap
_audit_creation_method SHELXL-97
_cell_angle_alpha 90.00
_cell_angle_beta 96.4780(10)
_cell_angle_gamma 90.00
_cell_formula_units_Z 4
_cell_length_a 12.1989(6)
_cell_length_b 17.3987(9)
_cell_length_c 19.2319(10)
_cell_measurement_reflns_used 4212
_cell_measurement_temperature 293(2)
_cell_measurement_theta_max 27.94
_cell_measurement_theta_min 2.22
_cell_volume 4055.8(4)
_computing_cell_refinement 'Bruker SMART'
_computing_data_collection 'Bruker SMART'
_computing_data_reduction 'Bruker SHELXTL'
_computing_molecular_graphics 'Bruker SHELXTL'
_computing_publication_material 'Bruker SHELXTL'
_computing_structure_refinement 'SHELXL-97 (Sheldrick, 1997)'
_computing_structure_solution 'SHELXS-97 (Sheldrick, 1990)'
_diffrn_ambient_temperature 293(2)
_diffrn_measured_fraction_theta_full 0.999
_diffrn_measured_fraction_theta_max 0.999
_diffrn_measurement_device_type 'CCD area detector'
_diffrn_measurement_method 'phi and omega scans'
_diffrn_radiation_monochromator graphite
_diffrn_radiation_source 'fine-focus sealed tube'
_diffrn_radiation_type MoK\a
_diffrn_radiation_wavelength 0.71073
_diffrn_reflns_av_R_equivalents 0.0421
_diffrn_reflns_av_sigmaI/netI 0.0541
_diffrn_reflns_limit_h_max 14
_diffrn_reflns_limit_h_min -14
_diffrn_reflns_limit_k_max 20
_diffrn_reflns_limit_k_min -19
_diffrn_reflns_limit_l_max 16
_diffrn_reflns_limit_l_min -22
_diffrn_reflns_number 21097
_diffrn_reflns_theta_full 25.00
_diffrn_reflns_theta_max 25.00
_diffrn_reflns_theta_min 1.58
_exptl_absorpt_coefficient_mu 2.302
_exptl_absorpt_correction_T_max 1.0000
_exptl_absorpt_correction_T_min 0.8745
_exptl_absorpt_correction_type empirical
_exptl_absorpt_process_details
; 
  SADABS, Absorption corrections using Bruker CCD based on the method of 
  Bob Blessing.  Acta Cryst. 1995, A51, 33 
;
_exptl_crystal_colour Blue
_exptl_crystal_density_diffrn 1.711
_exptl_crystal_density_method 'not measured'
_exptl_crystal_description Needle
_exptl_crystal_F_000 2040
_exptl_crystal_size_max 0.35
_exptl_crystal_size_mid 0.11
_exptl_crystal_size_min 0.03
_refine_diff_density_max 1.437
_refine_diff_density_min -1.024
_refine_diff_density_rms 0.127
_refine_ls_extinction_method none
_refine_ls_goodness_of_fit_ref 1.008
_refine_ls_hydrogen_treatment mixed
_refine_ls_matrix_type full
_refine_ls_number_parameters 433
_refine_ls_number_reflns 7149
_refine_ls_number_restraints 0
_refine_ls_restrained_S_all 1.008
_refine_ls_R_factor_all 0.1084
_refine_ls_R_factor_gt 0.0553
_refine_ls_shift/su_max 0.001
_refine_ls_shift/su_mean 0.000
_refine_ls_structure_factor_coef Fsqd
_refine_ls_weighting_details 'calc w=1/[\s^2^(Fo^2^)+(0.0900P)^2^+0.0000P] where P=(Fo^2^+2Fc^2^)/3'
_refine_ls_weighting_scheme calc
_refine_ls_wR_factor_gt 0.1402
_refine_ls_wR_factor_ref 0.1693
_reflns_number_gt 4024
_reflns_number_total 7149
_reflns_threshold_expression >2sigma(I)
_cod_data_source_file ic035106ksi20030918_032956_4.cif
_cod_data_source_block compd4
_cod_depositor_comments
;
The following automatic conversions were performed:

'_symmetry_cell_setting' value 'Monoclinic' changed to 'monoclinic'
according to the built-in table from CIF Core dictionary named
'cif_core.dic' version 2.4.1 from 2010-06-29.

Automatic conversion script
Id: cif_fix_values 1646 2011-03-28 12:23:43Z adriana 

2020-09-22
Z value and formula fixed to values more according to usual
chemical conventions.                 miguel
;
_cod_original_formula_weight 835.79
_cod_original_formula_units_Z 5
_cod_original_formula_sum 'C28.80 H35.20 I1.60 N6.40 Ru1.60'
_cod_database_code 4312843

loop_
_symmetry_equiv_pos_as_xyz
'x, y, z'
'-x+1/2, y+1/2, -z+1/2'
'-x, -y, -z'
'x-1/2, -y-1/2, z-1/2'

loop_
_atom_site_label
_atom_site_type_symbol
_atom_site_fract_x
_atom_site_fract_y
_atom_site_fract_z
_atom_site_U_iso_or_equiv
_atom_site_adp_type
_atom_site_occupancy
_atom_site_symmetry_multiplicity
_atom_site_calc_flag
_atom_site_refinement_flags
_atom_site_disorder_assembly
_atom_site_disorder_group
C1 C 0.3312(6) 1.0284(5) 0.3061(4) 0.058(2) Uani 1 1 d . . .
C2 C 0.2444(8) 0.9123(6) 0.2551(6) 0.099(3) Uani 1 1 d . . .
H2A H 0.1888 0.9262 0.2844 0.148 Uiso 1 1 calc R . .
H2B H 0.2773 0.8643 0.2708 0.148 Uiso 1 1 calc R . .
H2C H 0.2115 0.9072 0.2076 0.148 Uiso 1 1 calc R . .
C3 C 0.4178(8) 1.1380(5) 0.3641(5) 0.083(3) Uani 1 1 d . . .
H3A H 0.3428 1.1489 0.3715 0.124 Uiso 1 1 calc R . .
H3B H 0.4457 1.1788 0.3375 0.124 Uiso 1 1 calc R . .
H3C H 0.4621 1.1339 0.4085 0.124 Uiso 1 1 calc R . .
C4 C 0.2269(7) 1.0462(5) 0.3389(5) 0.064(2) Uani 1 1 d . . .
C5 C 0.1365(8) 1.0769(5) 0.2970(6) 0.084(3) Uani 1 1 d . . .
H5A H 0.1400 1.0874 0.2499 0.100 Uiso 1 1 calc R . .
C6 C 0.0413(8) 1.0912(6) 0.3280(7) 0.091(3) Uani 1 1 d . . .
H6A H -0.0193 1.1134 0.3019 0.109 Uiso 1 1 calc R . .
C7 C 0.0355(9) 1.0731(6) 0.3958(8) 0.094(4) Uani 1 1 d . . .
H7A H -0.0295 1.0823 0.4155 0.112 Uiso 1 1 calc R . .
C8 C 0.1217(9) 1.0423(6) 0.4351(6) 0.093(3) Uani 1 1 d . . .
H8A H 0.1165 1.0300 0.4816 0.112 Uiso 1 1 calc R . .
C9 C 0.5232(7) 0.8585(5) 0.3215(5) 0.067(2) Uani 1 1 d . . .
C10 C 0.2176(7) 1.0288(5) 0.4067(5) 0.075(3) Uani 1 1 d . . .
H10A H 0.2773 1.0073 0.4343 0.090 Uiso 1 1 calc R . .
C11 C 0.4982(9) 0.7889(6) 0.2114(5) 0.098(3) Uani 1 1 d . . .
H11A H 0.5177 0.7466 0.2425 0.147 Uiso 1 1 calc R . .
H11B H 0.5503 0.7924 0.1777 0.147 Uiso 1 1 calc R . .
H11C H 0.4256 0.7807 0.1877 0.147 Uiso 1 1 calc R . .
C12 C 0.5473(9) 0.9247(6) 0.4312(5) 0.088(3) Uani 1 1 d . . .
H12A H 0.5350 0.8737 0.4477 0.132 Uiso 1 1 calc R . .
H12B H 0.4907 0.9583 0.4443 0.132 Uiso 1 1 calc R . .
H12C H 0.6181 0.9427 0.4517 0.132 Uiso 1 1 calc R . .
C13 C 0.5306(9) 0.7840(6) 0.3598(5) 0.080(3) Uani 1 1 d . . .
C14 C 0.4408(11) 0.7433(7) 0.3735(7) 0.123(4) Uani 1 1 d . . .
H14A H 0.3704 0.7609 0.3574 0.148 Uiso 1 1 calc R . .
C15 C 0.4540(14) 0.6744(9) 0.4121(8) 0.141(6) Uani 1 1 d . . .
H15A H 0.3923 0.6470 0.4221 0.170 Uiso 1 1 calc R . .
C16 C 0.5535(15) 0.6486(8) 0.4341(7) 0.119(4) Uani 1 1 d . . .
H16A H 0.5610 0.6021 0.4580 0.143 Uiso 1 1 calc R . .
C17 C 0.6445(14) 0.6883(8) 0.4225(7) 0.125(5) Uani 1 1 d . . .
H17A H 0.7141 0.6700 0.4393 0.150 Uiso 1 1 calc R . .
C18 C 0.6338(10) 0.7550(7) 0.3864(6) 0.102(4) Uani 1 1 d . . .
H18A H 0.6969 0.7824 0.3789 0.123 Uiso 1 1 calc R . .
C19 C 0.6993(7) 0.9504(5) 0.1961(4) 0.061(2) Uani 1 1 d . . .
C20 C 0.6028(7) 0.9539(6) 0.0794(4) 0.080(3) Uani 1 1 d . . .
H20A H 0.6771 0.9499 0.0679 0.120 Uiso 1 1 calc R . .
H20B H 0.5700 1.0005 0.0602 0.120 Uiso 1 1 calc R . .
H20C H 0.5607 0.9106 0.0603 0.120 Uiso 1 1 calc R . .
C21 C 0.7976(7) 0.9456(6) 0.3120(5) 0.091(3) Uani 1 1 d . . .
H21A H 0.8524 0.9227 0.2864 0.136 Uiso 1 1 calc R . .
H21B H 0.7737 0.9087 0.3442 0.136 Uiso 1 1 calc R . .
H21C H 0.8285 0.9894 0.3374 0.136 Uiso 1 1 calc R . .
C22 C 0.8008(7) 0.9242(6) 0.1661(5) 0.067(2) Uani 1 1 d . . .
C23 C 0.8081(9) 0.8507(6) 0.1413(6) 0.087(3) Uani 1 1 d . . .
H23A H 0.7486 0.8174 0.1420 0.105 Uiso 1 1 calc R . .
C24 C 0.9022(11) 0.8257(7) 0.1154(6) 0.102(4) Uani 1 1 d . . .
H24A H 0.9061 0.7757 0.0989 0.123 Uiso 1 1 calc R . .
C25 C 0.9886(10) 0.8730(9) 0.1138(6) 0.109(4) Uani 1 1 d . . .
H25A H 1.0530 0.8551 0.0976 0.130 Uiso 1 1 calc R . .
C26 C 0.9825(9) 0.9465(8) 0.1355(7) 0.107(4) Uani 1 1 d . . .
H26A H 1.0413 0.9799 0.1326 0.128 Uiso 1 1 calc R . .
C27 C 0.8899(8) 0.9714(6) 0.1617(6) 0.087(3) Uani 1 1 d . . .
H27A H 0.8867 1.0219 0.1771 0.104 Uiso 1 1 calc R . .
C28 C 0.5075(7) 1.1250(5) 0.1809(5) 0.065(2) Uani 1 1 d . . .
C29 C 0.3325(8) 1.0894(7) 0.1197(6) 0.107(4) Uani 1 1 d . . .
H29A H 0.3338 1.1422 0.1053 0.161 Uiso 1 1 calc R . .
H29B H 0.2715 1.0814 0.1464 0.161 Uiso 1 1 calc R . .
H29C H 0.3246 1.0568 0.0792 0.161 Uiso 1 1 calc R . .
C30 C 0.6830(8) 1.1631(6) 0.2435(5) 0.090(3) Uani 1 1 d . . .
H30A H 0.6766 1.2030 0.2088 0.135 Uiso 1 1 calc R . .
H30B H 0.7479 1.1331 0.2389 0.135 Uiso 1 1 calc R . .
H30C H 0.6885 1.1856 0.2893 0.135 Uiso 1 1 calc R . .
C31 C 0.5007(7) 1.2008(6) 0.1426(5) 0.073(3) Uani 1 1 d . . .
C32 C 0.5252(9) 1.2022(7) 0.0733(5) 0.095(3) Uani 1 1 d . . .
H32A H 0.5446 1.1573 0.0514 0.114 Uiso 1 1 calc R . .
C33 C 0.5202(12) 1.2708(8) 0.0385(7) 0.131(5) Uani 1 1 d . . .
H33A H 0.5428 1.2730 -0.0061 0.157 Uiso 1 1 calc R . .
C34 C 0.4828(14) 1.3363(8) 0.0673(8) 0.143(6) Uani 1 1 d . . .
H34A H 0.4729 1.3811 0.0411 0.171 Uiso 1 1 calc R . .
C35 C 0.4606(12) 1.3348(7) 0.1337(9) 0.138(6) Uani 1 1 d . . .
H35A H 0.4396 1.3800 0.1544 0.166 Uiso 1 1 calc R . .
C36 C 0.4685(9) 1.2657(7) 0.1737(6) 0.102(4) Uani 1 1 d . . .
H36A H 0.4521 1.2652 0.2197 0.123 Uiso 1 1 calc R . .
I1 I 0.32641(7) 0.89256(6) 0.08599(4) 0.1231(4) Uani 1 1 d . . .
I2 I 0.70222(6) 1.09573(5) 0.41635(4) 0.0947(3) Uani 1 1 d . . .
N1 N 0.3308(5) 0.9731(4) 0.2592(3) 0.0637(18) Uani 1 1 d . . .
N2 N 0.4223(5) 1.0652(4) 0.3256(3) 0.0577(17) Uani 1 1 d . . .
N3 N 0.4997(6) 0.8591(4) 0.2510(4) 0.0660(19) Uani 1 1 d . . .
N4 N 0.5446(5) 0.9237(4) 0.3553(3) 0.0601(17) Uani 1 1 d . . .
N5 N 0.6035(5) 0.9547(4) 0.1560(3) 0.0644(18) Uani 1 1 d . . .
N6 N 0.7026(5) 0.9699(4) 0.2628(4) 0.0605(17) Uani 1 1 d . . .
N7 N 0.4349(5) 1.0711(4) 0.1626(3) 0.0658(19) Uani 1 1 d . . .
N8 N 0.5847(6) 1.1130(4) 0.2333(4) 0.0630(18) Uani 1 1 d . . .
Ru1 Ru 0.46288(5) 0.96239(4) 0.20356(3) 0.0571(2) Uani 1 1 d . . .
Ru2 Ru 0.56751(5) 1.02071(4) 0.29774(3) 0.0549(2) Uani 1 1 d . . .

loop_
_atom_site_aniso_label
_atom_site_aniso_U_11
_atom_site_aniso_U_22
_atom_site_aniso_U_33
_atom_site_aniso_U_23
_atom_site_aniso_U_13
_atom_site_aniso_U_12
C1 0.053(5) 0.073(6) 0.050(5) 0.000(4) 0.012(4) 0.002(4)
C2 0.074(6) 0.131(9) 0.092(8) -0.022(7) 0.014(6) -0.013(6)
C3 0.074(6) 0.090(7) 0.087(8) -0.015(6) 0.020(5) -0.004(5)
C4 0.052(5) 0.076(6) 0.067(6) -0.002(5) 0.013(4) -0.009(4)
C5 0.070(6) 0.090(7) 0.090(8) -0.001(6) 0.005(6) -0.007(5)
C6 0.054(6) 0.092(8) 0.123(11) -0.004(7) -0.005(6) 0.011(5)
C7 0.054(6) 0.111(9) 0.120(11) -0.032(8) 0.025(7) -0.009(6)
C8 0.079(7) 0.127(9) 0.080(8) -0.025(7) 0.034(6) -0.029(7)
C9 0.059(5) 0.087(7) 0.055(6) 0.007(5) 0.011(4) -0.006(5)
C10 0.061(5) 0.097(7) 0.068(6) -0.009(5) 0.017(5) 0.000(5)
C11 0.137(10) 0.090(8) 0.066(7) -0.007(6) 0.003(7) -0.003(7)
C12 0.109(8) 0.110(8) 0.045(6) -0.001(5) 0.011(5) -0.001(6)
C13 0.106(8) 0.085(7) 0.048(6) 0.003(5) 0.006(5) -0.005(6)
C14 0.120(10) 0.121(10) 0.122(11) 0.043(9) -0.015(8) -0.030(8)
C15 0.153(14) 0.134(12) 0.129(13) 0.038(10) -0.014(11) -0.057(11)
C16 0.156(14) 0.103(10) 0.095(10) 0.027(8) 0.004(10) -0.002(10)
C17 0.149(13) 0.132(12) 0.097(10) 0.030(9) 0.026(9) 0.042(10)
C18 0.112(9) 0.106(9) 0.095(9) 0.037(7) 0.035(7) 0.017(7)
C19 0.055(5) 0.078(6) 0.051(5) 0.000(5) 0.007(4) 0.001(4)
C20 0.076(6) 0.119(8) 0.046(5) 0.006(5) 0.015(5) 0.005(5)
C21 0.063(6) 0.128(9) 0.081(7) -0.004(7) 0.002(5) 0.006(6)
C22 0.068(6) 0.083(7) 0.050(5) 0.002(5) 0.011(4) 0.015(5)
C23 0.083(7) 0.090(8) 0.091(8) 0.016(6) 0.019(6) 0.011(6)
C24 0.114(9) 0.093(8) 0.104(10) 0.001(7) 0.033(8) 0.025(8)
C25 0.073(8) 0.161(13) 0.095(9) 0.003(9) 0.022(7) 0.018(8)
C26 0.069(7) 0.137(11) 0.115(11) 0.004(9) 0.017(7) -0.008(7)
C27 0.063(6) 0.103(8) 0.096(8) -0.003(6) 0.015(6) 0.003(6)
C28 0.051(5) 0.088(7) 0.062(6) 0.002(5) 0.026(5) 0.006(5)
C29 0.085(7) 0.151(11) 0.082(8) 0.026(7) -0.010(6) 0.018(7)
C30 0.077(6) 0.112(8) 0.081(7) 0.016(6) 0.011(6) -0.022(6)
C31 0.070(6) 0.081(7) 0.068(6) 0.022(5) 0.011(5) 0.006(5)
C32 0.125(9) 0.099(8) 0.066(7) 0.019(6) 0.028(6) 0.019(7)
C33 0.183(14) 0.132(11) 0.084(9) 0.040(9) 0.046(9) 0.014(10)
C34 0.199(16) 0.113(11) 0.130(13) 0.044(10) 0.080(12) 0.047(10)
C35 0.174(14) 0.088(9) 0.169(15) 0.014(10) 0.092(12) 0.026(9)
C36 0.119(9) 0.088(8) 0.107(10) -0.007(7) 0.046(8) 0.019(7)
I1 0.0958(6) 0.2012(10) 0.0706(5) -0.0364(6) 0.0023(4) -0.0280(6)
I2 0.0802(5) 0.1229(6) 0.0773(5) -0.0069(4) -0.0079(4) -0.0041(4)
N1 0.051(4) 0.092(5) 0.049(4) -0.010(4) 0.012(3) -0.013(4)
N2 0.048(4) 0.078(5) 0.048(4) -0.009(4) 0.011(3) -0.003(3)
N3 0.073(5) 0.075(5) 0.049(4) -0.002(4) 0.004(4) 0.001(4)
N4 0.067(4) 0.074(5) 0.039(4) -0.005(4) 0.006(3) -0.005(4)
N5 0.058(4) 0.094(5) 0.042(4) 0.000(4) 0.009(3) 0.000(4)
N6 0.053(4) 0.080(5) 0.048(4) -0.003(4) 0.003(3) 0.006(3)
N7 0.052(4) 0.100(6) 0.046(4) 0.018(4) 0.005(3) 0.004(4)
N8 0.059(4) 0.083(5) 0.048(4) 0.010(4) 0.009(3) -0.002(4)
Ru1 0.0512(4) 0.0817(5) 0.0384(4) -0.0011(3) 0.0055(3) 0.0002(3)
Ru2 0.0491(4) 0.0753(5) 0.0406(4) 0.0003(3) 0.0061(3) -0.0006(3)

loop_
_atom_type_symbol
_atom_type_description
_atom_type_scat_dispersion_real
_atom_type_scat_dispersion_imag
_atom_type_scat_source
C C 0.0033 0.0016 'International Tables Vol C Tables 4.2.6.8 and 6.1.1.4'
H H 0.0000 0.0000 'International Tables Vol C Tables 4.2.6.8 and 6.1.1.4'
N N 0.0061 0.0033 'International Tables Vol C Tables 4.2.6.8 and 6.1.1.4'
Ru Ru -1.2594 0.8363 'International Tables Vol C Tables 4.2.6.8 and 6.1.1.4'
I I -0.4742 1.8119 'International Tables Vol C Tables 4.2.6.8 and 6.1.1.4'

loop_
_geom_angle_atom_site_label_1
_geom_angle_atom_site_label_2
_geom_angle_atom_site_label_3
_geom_angle
_geom_angle_site_symmetry_1
_geom_angle_site_symmetry_3
_geom_angle_publ_flag
N2 C1 N1 119.5(7) . . ?
N2 C1 C4 120.7(7) . . ?
N1 C1 C4 119.8(7) . . ?
C10 C4 C5 119.6(9) . . ?
C10 C4 C1 121.3(8) . . ?
C5 C4 C1 119.0(8) . . ?
C6 C5 C4 117.8(10) . . ?
C7 C6 C5 120.7(10) . . ?
C8 C7 C6 121.0(10) . . ?
C7 C8 C10 119.9(11) . . ?
N4 C9 N3 119.7(8) . . ?
N4 C9 C13 120.5(8) . . ?
N3 C9 C13 119.7(8) . . ?
C4 C10 C8 120.9(10) . . ?
C14 C13 C18 117.1(10) . . ?
C14 C13 C9 123.1(10) . . ?
C18 C13 C9 119.8(10) . . ?
C13 C14 C15 119.9(13) . . ?
C16 C15 C14 120.3(14) . . ?
C15 C16 C17 121.3(14) . . ?
C18 C17 C16 119.4(14) . . ?
C17 C18 C13 121.9(12) . . ?
N6 C19 N5 118.5(7) . . ?
N6 C19 C22 121.1(7) . . ?
N5 C19 C22 120.4(8) . . ?
C23 C22 C27 117.0(9) . . ?
C23 C22 C19 120.4(9) . . ?
C27 C22 C19 122.6(9) . . ?
C22 C23 C24 120.7(10) . . ?
C25 C24 C23 120.4(11) . . ?
C24 C25 C26 120.2(11) . . ?
C25 C26 C27 119.6(11) . . ?
C26 C27 C22 122.0(11) . . ?
N7 C28 N8 119.8(8) . . ?
N7 C28 C31 119.7(8) . . ?
N8 C28 C31 120.5(8) . . ?
C36 C31 C32 120.6(10) . . ?
C36 C31 C28 121.1(9) . . ?
C32 C31 C28 118.4(9) . . ?
C33 C32 C31 118.7(11) . . ?
C34 C33 C32 121.8(12) . . ?
C35 C34 C33 119.0(13) . . ?
C34 C35 C36 121.6(12) . . ?
C31 C36 C35 118.1(11) . . ?
C1 N1 C2 120.1(7) . . ?
C1 N1 Ru1 118.9(5) . . ?
C2 N1 Ru1 120.2(6) . . ?
C1 N2 C3 119.3(7) . . ?
C1 N2 Ru2 118.2(5) . . ?
C3 N2 Ru2 122.4(5) . . ?
C9 N3 C11 120.9(8) . . ?
C9 N3 Ru1 117.7(6) . . ?
C11 N3 Ru1 121.4(6) . . ?
C9 N4 C12 119.0(8) . . ?
C9 N4 Ru2 118.2(6) . . ?
C12 N4 Ru2 122.8(6) . . ?
C19 N5 C20 119.1(7) . . ?
C19 N5 Ru1 118.3(6) . . ?
C20 N5 Ru1 122.6(5) . . ?
C19 N6 C21 119.0(7) . . ?
C19 N6 Ru2 119.4(5) . . ?
C21 N6 Ru2 121.1(6) . . ?
C28 N7 C29 120.5(8) . . ?
C28 N7 Ru1 118.4(6) . . ?
C29 N7 Ru1 120.9(7) . . ?
C28 N8 C30 120.5(7) . . ?
C28 N8 Ru2 118.2(6) . . ?
C30 N8 Ru2 121.2(6) . . ?
N5 Ru1 N1 174.8(3) . . ?
N5 Ru1 N3 89.3(3) . . ?
N1 Ru1 N3 89.6(3) . . ?
N5 Ru1 N7 90.1(3) . . ?
N1 Ru1 N7 90.5(3) . . ?
N3 Ru1 N7 174.9(3) . . ?
N5 Ru1 Ru2 87.84(19) . . ?
N1 Ru1 Ru2 87.04(19) . . ?
N3 Ru1 Ru2 87.8(2) . . ?
N7 Ru1 Ru2 87.1(2) . . ?
N5 Ru1 I1 93.47(19) . . ?
N1 Ru1 I1 91.67(19) . . ?
N3 Ru1 I1 93.3(2) . . ?
N7 Ru1 I1 91.8(2) . . ?
Ru2 Ru1 I1 178.28(4) . . ?
N6 Ru2 N8 89.9(3) . . ?
N6 Ru2 N4 89.2(3) . . ?
N8 Ru2 N4 175.4(3) . . ?
N6 Ru2 N2 174.3(3) . . ?
N8 Ru2 N2 90.7(3) . . ?
N4 Ru2 N2 89.7(3) . . ?
N6 Ru2 Ru1 86.98(19) . . ?
N8 Ru2 Ru1 87.5(2) . . ?
N4 Ru2 Ru1 88.01(19) . . ?
N2 Ru2 Ru1 87.36(18) . . ?
N6 Ru2 I2 92.63(19) . . ?
N8 Ru2 I2 92.0(2) . . ?
N4 Ru2 I2 92.55(19) . . ?
N2 Ru2 I2 93.03(18) . . ?
Ru1 Ru2 I2 179.32(4) . . ?

loop_
_geom_bond_atom_site_label_1
_geom_bond_atom_site_label_2
_geom_bond_distance
_geom_bond_site_symmetry_2
_geom_bond_publ_flag
C1 N2 1.300(10) . ?
C1 N1 1.319(10) . ?
C1 C4 1.514(11) . ?
C2 N1 1.489(11) . ?
C3 N2 1.472(10) . ?
C4 C10 1.356(12) . ?
C4 C5 1.396(12) . ?
C5 C6 1.387(14) . ?
C6 C7 1.350(15) . ?
C7 C8 1.336(15) . ?
C8 C10 1.365(12) . ?
C9 N4 1.319(10) . ?
C9 N3 1.354(10) . ?
C9 C13 1.489(12) . ?
C11 N3 1.438(11) . ?
C12 N4 1.457(10) . ?
C13 C14 1.354(14) . ?
C13 C18 1.399(14) . ?
C14 C15 1.411(16) . ?
C15 C16 1.317(19) . ?
C16 C17 1.347(17) . ?
C17 C18 1.352(15) . ?
C19 N6 1.323(10) . ?
C19 N5 1.327(10) . ?
C19 C22 1.495(11) . ?
C20 N5 1.472(10) . ?
C21 N6 1.473(11) . ?
C22 C23 1.372(12) . ?
C22 C27 1.371(12) . ?
C23 C24 1.372(14) . ?
C24 C25 1.340(15) . ?
C25 C26 1.350(15) . ?
C26 C27 1.359(14) . ?
C28 N7 1.310(11) . ?
C28 N8 1.316(11) . ?
C28 C31 1.509(12) . ?
C29 N7 1.452(11) . ?
C30 N8 1.478(10) . ?
C31 C36 1.357(12) . ?
C31 C32 1.398(13) . ?
C32 C33 1.366(14) . ?
C33 C34 1.368(16) . ?
C34 C35 1.335(17) . ?
C35 C36 1.423(15) . ?
I1 Ru1 2.9172(10) . ?
I2 Ru2 2.9600(9) . ?
N1 Ru1 2.041(6) . ?
N2 Ru2 2.059(6) . ?
N3 Ru1 2.043(7) . ?
N4 Ru2 2.055(7) . ?
N5 Ru1 2.038(6) . ?
N6 Ru2 2.049(6) . ?
N7 Ru1 2.062(7) . ?
N8 Ru2 2.053(7) . ?
Ru1 Ru2 2.3277(10) . ?

loop_
_geom_torsion_atom_site_label_1
_geom_torsion_atom_site_label_2
_geom_torsion_atom_site_label_3
_geom_torsion_atom_site_label_4
_geom_torsion
_geom_torsion_site_symmetry_1
_geom_torsion_site_symmetry_2
_geom_torsion_site_symmetry_3
_geom_torsion_site_symmetry_4
_geom_torsion_publ_flag
N2 C1 C4 C10 -68.4(12) . . . . ?
N1 C1 C4 C10 109.1(10) . . . . ?
N2 C1 C4 C5 115.6(10) . . . . ?
N1 C1 C4 C5 -66.9(11) . . . . ?
C10 C4 C5 C6 2.6(14) . . . . ?
C1 C4 C5 C6 178.7(8) . . . . ?
C4 C5 C6 C7 -2.5(15) . . . . ?
C5 C6 C7 C8 1.1(17) . . . . ?
C6 C7 C8 C10 0.1(17) . . . . ?
C5 C4 C10 C8 -1.4(14) . . . . ?
C1 C4 C10 C8 -177.4(8) . . . . ?
C7 C8 C10 C4 0.0(15) . . . . ?
N4 C9 C13 C14 105.8(12) . . . . ?
N3 C9 C13 C14 -77.6(13) . . . . ?
N4 C9 C13 C18 -71.1(12) . . . . ?
N3 C9 C13 C18 105.5(11) . . . . ?
C18 C13 C14 C15 -0.9(19) . . . . ?
C9 C13 C14 C15 -177.9(12) . . . . ?
C13 C14 C15 C16 -1(2) . . . . ?
C14 C15 C16 C17 2(3) . . . . ?
C15 C16 C17 C18 -2(2) . . . . ?
C16 C17 C18 C13 -1(2) . . . . ?
C14 C13 C18 C17 1.7(18) . . . . ?
C9 C13 C18 C17 178.8(11) . . . . ?
N6 C19 C22 C23 115.6(10) . . . . ?
N5 C19 C22 C23 -64.6(12) . . . . ?
N6 C19 C22 C27 -64.6(13) . . . . ?
N5 C19 C22 C27 115.2(11) . . . . ?
C27 C22 C23 C24 2.0(15) . . . . ?
C19 C22 C23 C24 -178.3(9) . . . . ?
C22 C23 C24 C25 -0.2(17) . . . . ?
C23 C24 C25 C26 -2(2) . . . . ?
C24 C25 C26 C27 3(2) . . . . ?
C25 C26 C27 C22 -0.8(18) . . . . ?
C23 C22 C27 C26 -1.5(16) . . . . ?
C19 C22 C27 C26 178.8(10) . . . . ?
N7 C28 C31 C36 108.7(11) . . . . ?
N8 C28 C31 C36 -70.2(12) . . . . ?
N7 C28 C31 C32 -69.5(12) . . . . ?
N8 C28 C31 C32 111.7(11) . . . . ?
C36 C31 C32 C33 2.4(18) . . . . ?
C28 C31 C32 C33 -179.4(11) . . . . ?
C31 C32 C33 C34 -6(2) . . . . ?
C32 C33 C34 C35 7(3) . . . . ?
C33 C34 C35 C36 -4(3) . . . . ?
C32 C31 C36 C35 0.0(17) . . . . ?
C28 C31 C36 C35 -178.1(11) . . . . ?
C34 C35 C36 C31 1(2) . . . . ?
N2 C1 N1 C2 157.2(8) . . . . ?
C4 C1 N1 C2 -20.3(12) . . . . ?
N2 C1 N1 Ru1 -13.0(11) . . . . ?
C4 C1 N1 Ru1 169.5(6) . . . . ?
N1 C1 N2 C3 165.2(8) . . . . ?
C4 C1 N2 C3 -17.3(12) . . . . ?
N1 C1 N2 Ru2 -12.4(10) . . . . ?
C4 C1 N2 Ru2 165.0(6) . . . . ?
N4 C9 N3 C11 167.3(8) . . . . ?
C13 C9 N3 C11 -9.4(12) . . . . ?
N4 C9 N3 Ru1 -14.3(10) . . . . ?
C13 C9 N3 Ru1 169.0(7) . . . . ?
N3 C9 N4 C12 167.6(8) . . . . ?
C13 C9 N4 C12 -15.8(12) . . . . ?
N3 C9 N4 Ru2 -10.4(10) . . . . ?
C13 C9 N4 Ru2 166.3(7) . . . . ?
N6 C19 N5 C20 163.6(8) . . . . ?
C22 C19 N5 C20 -16.3(13) . . . . ?
N6 C19 N5 Ru1 -16.3(11) . . . . ?
C22 C19 N5 Ru1 163.9(6) . . . . ?
N5 C19 N6 C21 163.0(8) . . . . ?
C22 C19 N6 C21 -17.2(12) . . . . ?
N5 C19 N6 Ru2 -9.1(11) . . . . ?
C22 C19 N6 Ru2 170.7(6) . . . . ?
N8 C28 N7 C29 162.4(8) . . . . ?
C31 C28 N7 C29 -16.4(12) . . . . ?
N8 C28 N7 Ru1 -12.1(10) . . . . ?
C31 C28 N7 Ru1 169.1(6) . . . . ?
N7 C28 N8 C30 164.1(8) . . . . ?
C31 C28 N8 C30 -17.0(12) . . . . ?
N7 C28 N8 Ru2 -13.4(10) . . . . ?
C31 C28 N8 Ru2 165.4(6) . . . . ?
C19 N5 Ru1 N1 18(4) . . . . ?
C20 N5 Ru1 N1 -162(3) . . . . ?
C19 N5 Ru1 N3 -60.1(7) . . . . ?
C20 N5 Ru1 N3 120.0(7) . . . . ?
C19 N5 Ru1 N7 114.8(7) . . . . ?
C20 N5 Ru1 N7 -65.0(7) . . . . ?
C19 N5 Ru1 Ru2 27.7(6) . . . . ?
C20 N5 Ru1 Ru2 -152.1(7) . . . . ?
C19 N5 Ru1 I1 -153.4(6) . . . . ?
C20 N5 Ru1 I1 26.7(7) . . . . ?
C1 N1 Ru1 N5 35(4) . . . . ?
C2 N1 Ru1 N5 -135(3) . . . . ?
C1 N1 Ru1 N3 114.0(7) . . . . ?
C2 N1 Ru1 N3 -56.3(7) . . . . ?
C1 N1 Ru1 N7 -61.0(7) . . . . ?
C2 N1 Ru1 N7 128.8(7) . . . . ?
C1 N1 Ru1 Ru2 26.1(6) . . . . ?
C2 N1 Ru1 Ru2 -144.1(7) . . . . ?
C1 N1 Ru1 I1 -152.8(6) . . . . ?
C2 N1 Ru1 I1 37.0(7) . . . . ?
C9 N3 Ru1 N5 114.1(6) . . . . ?
C11 N3 Ru1 N5 -67.5(7) . . . . ?
C9 N3 Ru1 N1 -60.8(6) . . . . ?
C11 N3 Ru1 N1 117.6(7) . . . . ?
C9 N3 Ru1 N7 31(3) . . . . ?
C11 N3 Ru1 N7 -151(3) . . . . ?
C9 N3 Ru1 Ru2 26.2(6) . . . . ?
C11 N3 Ru1 Ru2 -155.4(7) . . . . ?
C9 N3 Ru1 I1 -152.5(6) . . . . ?
C11 N3 Ru1 I1 25.9(7) . . . . ?
C28 N7 Ru1 N5 -62.2(6) . . . . ?
C29 N7 Ru1 N5 123.4(8) . . . . ?
C28 N7 Ru1 N1 112.7(6) . . . . ?
C29 N7 Ru1 N1 -61.8(8) . . . . ?
C28 N7 Ru1 N3 21(3) . . . . ?
C29 N7 Ru1 N3 -154(3) . . . . ?
C28 N7 Ru1 Ru2 25.7(6) . . . . ?
C29 N7 Ru1 Ru2 -148.8(7) . . . . ?
C28 N7 Ru1 I1 -155.6(6) . . . . ?
C29 N7 Ru1 I1 29.9(7) . . . . ?
C19 N6 Ru2 N8 -63.4(6) . . . . ?
C21 N6 Ru2 N8 124.6(7) . . . . ?
C19 N6 Ru2 N4 112.1(6) . . . . ?
C21 N6 Ru2 N4 -59.9(7) . . . . ?
C19 N6 Ru2 N2 33(3) . . . . ?
C21 N6 Ru2 N2 -139(3) . . . . ?
C19 N6 Ru2 Ru1 24.0(6) . . . . ?
C21 N6 Ru2 Ru1 -147.9(7) . . . . ?
C19 N6 Ru2 I2 -155.4(6) . . . . ?
C21 N6 Ru2 I2 32.7(7) . . . . ?
C28 N8 Ru2 N6 113.4(6) . . . . ?
C30 N8 Ru2 N6 -64.2(7) . . . . ?
C28 N8 Ru2 N4 34(4) . . . . ?
C30 N8 Ru2 N4 -143(3) . . . . ?
C28 N8 Ru2 N2 -60.9(6) . . . . ?
C30 N8 Ru2 N2 121.5(7) . . . . ?
C28 N8 Ru2 Ru1 26.4(6) . . . . ?
C30 N8 Ru2 Ru1 -151.1(7) . . . . ?
C28 N8 Ru2 I2 -154.0(6) . . . . ?
C30 N8 Ru2 I2 28.5(7) . . . . ?
C9 N4 Ru2 N6 -62.7(6) . . . . ?
C12 N4 Ru2 N6 119.4(7) . . . . ?
C9 N4 Ru2 N8 17(4) . . . . ?
C12 N4 Ru2 N8 -161(3) . . . . ?
C9 N4 Ru2 N2 111.7(6) . . . . ?
C12 N4 Ru2 N2 -66.2(7) . . . . ?
C9 N4 Ru2 Ru1 24.3(6) . . . . ?
C12 N4 Ru2 Ru1 -153.6(7) . . . . ?
C9 N4 Ru2 I2 -155.3(6) . . . . ?
C12 N4 Ru2 I2 26.8(7) . . . . ?
C1 N2 Ru2 N6 16(3) . . . . ?
C3 N2 Ru2 N6 -161(2) . . . . ?
C1 N2 Ru2 N8 113.2(6) . . . . ?
C3 N2 Ru2 N8 -64.4(7) . . . . ?
C1 N2 Ru2 N4 -62.3(6) . . . . ?
C3 N2 Ru2 N4 120.2(7) . . . . ?
C1 N2 Ru2 Ru1 25.7(6) . . . . ?
C3 N2 Ru2 Ru1 -151.8(6) . . . . ?
C1 N2 Ru2 I2 -154.8(6) . . . . ?
C3 N2 Ru2 I2 27.6(6) . . . . ?
N5 Ru1 Ru2 N6 -21.8(3) . . . . ?
N1 Ru1 Ru2 N6 157.4(3) . . . . ?
N3 Ru1 Ru2 N6 67.6(3) . . . . ?
N7 Ru1 Ru2 N6 -111.9(3) . . . . ?
I1 Ru1 Ru2 N6 -161.6(14) . . . . ?
N5 Ru1 Ru2 N8 68.3(3) . . . . ?
N1 Ru1 Ru2 N8 -112.5(3) . . . . ?
N3 Ru1 Ru2 N8 157.7(3) . . . . ?
N7 Ru1 Ru2 N8 -21.9(3) . . . . ?
I1 Ru1 Ru2 N8 -71.5(14) . . . . ?
N5 Ru1 Ru2 N4 -111.1(3) . . . . ?
N1 Ru1 Ru2 N4 68.1(3) . . . . ?
N3 Ru1 Ru2 N4 -21.7(3) . . . . ?
N7 Ru1 Ru2 N4 158.8(3) . . . . ?
I1 Ru1 Ru2 N4 109.1(14) . . . . ?
N5 Ru1 Ru2 N2 159.1(3) . . . . ?
N1 Ru1 Ru2 N2 -21.7(3) . . . . ?
N3 Ru1 Ru2 N2 -111.4(3) . . . . ?
N7 Ru1 Ru2 N2 69.0(3) . . . . ?
I1 Ru1 Ru2 N2 19.3(14) . . . . ?
N5 Ru1 Ru2 I2 34(4) . . . . ?
N1 Ru1 Ru2 I2 -147(3) . . . . ?
N3 Ru1 Ru2 I2 123(3) . . . . ?
N7 Ru1 Ru2 I2 -56(4) . . . . ?
I1 Ru1 Ru2 I2 -106(3) . . . . ?
